data_2215178
loop_
_publ_author_name
'Si-Feng Ni'
'Wen-Jie Feng'
'Hui Guo'
'Zhi-Min Jin'

_publ_section_title
;
 2-Amino-6-methylpyridinium 3-(4-hydroxy-3-methoxyphenyl)prop-2-enoate
 monohydrate
;
_journal_coeditor_code IM2026
_journal_issue 9
_journal_name_full 'Acta Crystallographica Section E'
_journal_page_first o3866
_journal_page_last o3866
_journal_paper_doi 10.1107/S160053680704038X
_journal_volume 63
_journal_year 2007
_chemical_formula_iupac 'C6 H9 N2 + , C10 H9 O4 - , H2 O'
_chemical_formula_moiety 'C6 H9 N2 + , C10 H9 O4 - , H2 O'
_chemical_formula_sum 'C16 H20 N2 O5'
_chemical_formula_weight 320.34
_chemical_name_common '2-Amino-6-methylpyridinium Ferulate'
_chemical_name_systematic
;
2-Amino-6-methylpyridinium 3-(4-hydroxy-3-methoxyphenyl)prop-2-enoate
monohydrate
;
_space_group_IT_number 9
_symmetry_cell_setting monoclinic
_symmetry_space_group_name_Hall 'C -2yc'
_symmetry_space_group_name_H-M 'C 1 c 1'
_atom_sites_solution_hydrogens geom
_atom_sites_solution_primary direct
_atom_sites_solution_secondary difmap
_audit_creation_method SHELXL97
_cell_angle_alpha 90.00
_cell_angle_beta 104.547(8)
_cell_angle_gamma 90.00
_cell_formula_units_Z 4
_cell_length_a 11.266(2)
_cell_length_b 9.7110(10)
_cell_length_c 15.024(2)
_cell_measurement_reflns_used 30
_cell_measurement_temperature 296(2)
_cell_measurement_theta_max 11.96
_cell_measurement_theta_min 3.74
_cell_volume 1591.0(4)
_computing_cell_refinement XSCANS
_computing_data_collection 'XSCANS (Siemens, 1994)'
_computing_data_reduction 'SHELXTL (Bruker, 1998)'
_computing_molecular_graphics SHELXTL
_computing_publication_material SHELXTL
_computing_structure_refinement 'SHELXL97 (Sheldrick, 1997)'
_computing_structure_solution 'SHELXS97 (Sheldrick, 1997)'
_diffrn_ambient_temperature 296(2)
_diffrn_measured_fraction_theta_full 1.000
_diffrn_measured_fraction_theta_max 1.000
_diffrn_measurement_device_type 'Siemens P4'
_diffrn_measurement_method \w
_diffrn_radiation_monochromator graphite
_diffrn_radiation_source 'fine-focus sealed tube'
_diffrn_radiation_type MoK\a
_diffrn_radiation_wavelength 0.71073
_diffrn_reflns_av_R_equivalents 0.0116
_diffrn_reflns_av_sigmaI/netI 0.0300
_diffrn_reflns_limit_h_max 14
_diffrn_reflns_limit_h_min 0
_diffrn_reflns_limit_k_max 12
_diffrn_reflns_limit_k_min 0
_diffrn_reflns_limit_l_max 19
_diffrn_reflns_limit_l_min -19
_diffrn_reflns_number 2235
_diffrn_reflns_theta_full 28.00
_diffrn_reflns_theta_max 28.00
_diffrn_reflns_theta_min 2.80
_diffrn_standards_decay_% 1.40
_diffrn_standards_interval_count 97
_diffrn_standards_number 3
_exptl_absorpt_coefficient_mu 0.100
_exptl_absorpt_correction_T_max 0.960
_exptl_absorpt_correction_T_min 0.955
_exptl_absorpt_correction_type empirical
_exptl_absorpt_process_details '(SHELXTL; Bruker, 1998)'
_exptl_crystal_colour colourless
_exptl_crystal_density_diffrn 1.337
_exptl_crystal_density_method 'not measured'
_exptl_crystal_description block
_exptl_crystal_F_000 680
_exptl_crystal_size_max 0.40
_exptl_crystal_size_mid 0.40
_exptl_crystal_size_min 0.36
_refine_diff_density_max 0.157
_refine_diff_density_min -0.128
_refine_ls_extinction_coef 0.0225(15)
_refine_ls_extinction_expression Fc^*^=kFc[1+0.001xFc^2^\l^3^/sin(2\q)]^-1/4^
_refine_ls_extinction_method 'SHELXL97 (Sheldrick, 1997)'
_refine_ls_goodness_of_fit_ref 0.977
_refine_ls_hydrogen_treatment mixed
_refine_ls_matrix_type full
_refine_ls_number_parameters 234
_refine_ls_number_reflns 1920
_refine_ls_number_restraints 4
_refine_ls_restrained_S_all 0.976
_refine_ls_R_factor_all 0.0419
_refine_ls_R_factor_gt 0.0329
_refine_ls_shift/su_max 0.000
_refine_ls_shift/su_mean 0.000
_refine_ls_structure_factor_coef Fsqd
_refine_ls_weighting_details 'calc w = 1/[\s^2^(Fo^2^)+(0.04P)^2^] where P=(Fo^2^+2Fc^2^)/3'
_refine_ls_weighting_scheme calc
_refine_ls_wR_factor_gt 0.0720
_refine_ls_wR_factor_ref 0.0746
_reflns_number_gt 1571
_reflns_number_total 1920
_reflns_threshold_expression I>2\s(I)
_cod_data_source_file im2026.cif
_cod_data_source_block I
_cod_original_sg_symbol_H-M 'C c'
_cod_database_code 2215178
_cod_database_fobs_code 2215178

loop_
_symmetry_equiv_pos_as_xyz
'x, y, z'
'x, -y, z+1/2'
'x+1/2, y+1/2, z'
'x+1/2, -y+1/2, z+1/2'

loop_
_atom_site_type_symbol
_atom_site_label
_atom_site_fract_x
_atom_site_fract_y
_atom_site_fract_z
_atom_site_U_iso_or_equiv
_atom_site_adp_type
_atom_site_calc_flag
_atom_site_refinement_flags
_atom_site_occupancy
O O1 0.63139(17) 0.81309(17) 0.79651(11) 0.0505(5) Uani d . 1
O O2 0.55462(15) 0.56111(16) 0.80161(10) 0.0480(5) Uani d . 1
O O3 0.21872(16) 0.43919(16) 0.29836(10) 0.0488(4) Uani d . 1
O O4 0.29544(17) 0.24240(15) 0.36111(11) 0.0446(4) Uani d . 1
O O5 0.0234(2) 0.3630(3) -0.04758(14) 0.0691(6) Uani d D 1
N N1 0.26566(16) 0.09244(19) 0.20202(13) 0.0365(4) Uani d . 1
N N2 0.1546(2) 0.2764(2) 0.12847(16) 0.0472(5) Uani d . 1
C C1 0.2028(2) 0.1526(2) 0.12329(15) 0.0377(5) Uani d . 1
C C2 0.1912(2) 0.0791(3) 0.04057(16) 0.0472(6) Uani d . 1
H H2 0.1486 0.1168 -0.0152 0.057 Uiso calc R 1
C C3 0.2429(3) -0.0470(3) 0.04365(19) 0.0556(7) Uani d . 1
H H3 0.2364 -0.0955 -0.0107 0.067 Uiso calc R 1
C C4 0.3054(3) -0.1052(3) 0.1264(2) 0.0579(7) Uani d . 1
H H4 0.3401 -0.1922 0.1272 0.069 Uiso calc R 1
C C5 0.3159(2) -0.0355(2) 0.20598(17) 0.0450(6) Uani d . 1
C C6 0.3764(3) -0.0885(3) 0.2995(2) 0.0630(8) Uani d . 1
H H6A 0.3721 -0.0198 0.3446 0.076 Uiso calc PR 0.50
H H6B 0.4607 -0.1093 0.3029 0.076 Uiso calc PR 0.50
H H6C 0.3352 -0.1704 0.3114 0.076 Uiso calc PR 0.50
H H6D 0.4065 -0.1799 0.2947 0.076 Uiso calc PR 0.50
H H6E 0.3180 -0.0904 0.3364 0.076 Uiso calc PR 0.50
H H6F 0.4434 -0.0292 0.3279 0.076 Uiso calc PR 0.50
C C7 0.4530(2) 0.5648(2) 0.63826(15) 0.0355(5) Uani d . 1
H H7 0.4247 0.4752 0.6404 0.043 Uiso calc R 1
C C8 0.5218(2) 0.6252(2) 0.71738(14) 0.0356(5) Uani d . 1
C C9 0.56482(19) 0.7597(2) 0.71563(14) 0.0366(5) Uani d . 1
C C10 0.5380(2) 0.8308(2) 0.63346(15) 0.0409(5) Uani d . 1
H H10 0.5667 0.9202 0.6313 0.049 Uiso calc R 1
C C11 0.4682(2) 0.7693(2) 0.55374(15) 0.0386(5) Uani d . 1
H H11 0.4502 0.8186 0.4989 0.046 Uiso calc R 1
C C12 0.42502(19) 0.6361(2) 0.55453(14) 0.0334(5) Uani d . 1
C C13 0.3556(2) 0.5708(2) 0.46945(13) 0.0348(5) Uani d . 1
H H13 0.3198 0.6293 0.4211 0.042 Uiso calc R 1
C C14 0.3384(2) 0.4371(2) 0.45420(14) 0.0416(5) Uani d . 1
H H14 0.3665 0.3790 0.5043 0.050 Uiso calc R 1
C C15 0.2784(2) 0.3701(2) 0.36480(14) 0.0357(5) Uani d . 1
C C16 0.5134(2) 0.4233(2) 0.80484(16) 0.0434(5) Uani d . 1
H H16A 0.4254 0.4214 0.7876 0.052 Uiso calc R 1
H H16B 0.5427 0.3880 0.8661 0.052 Uiso calc R 1
H H16C 0.5444 0.3676 0.7629 0.052 Uiso calc R 1
H H2A 0.121(2) 0.316(2) 0.0782(17) 0.038(7) Uiso d . 1
H H1N 0.274(2) 0.135(2) 0.2531(17) 0.036(6) Uiso d . 1
H H2B 0.173(2) 0.318(3) 0.181(2) 0.055(8) Uiso d . 1
H H1O 0.659(3) 0.896(3) 0.7919(19) 0.058(8) Uiso d . 1
H H5A 0.061(4) 0.348(5) -0.087(2) 0.13(2) Uiso d D 1
H H5B -0.0448(18) 0.329(4) -0.069(2) 0.091(13) Uiso d D 1

loop_
_atom_site_aniso_label
_atom_site_aniso_U_11
_atom_site_aniso_U_22
_atom_site_aniso_U_33
_atom_site_aniso_U_12
_atom_site_aniso_U_13
_atom_site_aniso_U_23
O1 0.0690(12) 0.0358(9) 0.0363(8) -0.0158(9) -0.0058(8) -0.0049(7)
O2 0.0680(12) 0.0397(9) 0.0286(7) -0.0130(8) -0.0022(7) 0.0024(7)
O3 0.0656(11) 0.0393(9) 0.0310(8) 0.0093(9) -0.0077(7) -0.0041(7)
O4 0.0623(10) 0.0338(8) 0.0308(8) 0.0009(8) -0.0011(7) -0.0031(7)
O5 0.0660(14) 0.0864(16) 0.0450(11) -0.0116(13) -0.0045(11) 0.0133(10)
N1 0.0411(10) 0.0338(10) 0.0331(10) -0.0021(8) 0.0064(8) -0.0079(8)
N2 0.0603(14) 0.0447(11) 0.0302(10) 0.0074(10) -0.0007(10) -0.0028(10)
C1 0.0381(12) 0.0400(12) 0.0331(11) -0.0055(10) 0.0054(9) -0.0052(10)
C2 0.0497(14) 0.0563(15) 0.0344(12) -0.0096(13) 0.0082(10) -0.0123(11)
C3 0.0592(16) 0.0570(17) 0.0514(15) -0.0077(13) 0.0152(13) -0.0268(13)
C4 0.0633(18) 0.0416(13) 0.0672(18) 0.0029(12) 0.0137(14) -0.0182(13)
C5 0.0450(15) 0.0340(11) 0.0523(14) -0.0024(10) 0.0054(12) -0.0078(10)
C6 0.0729(19) 0.0411(14) 0.0640(17) 0.0115(14) -0.0035(14) 0.0022(13)
C7 0.0441(12) 0.0287(10) 0.0307(9) -0.0034(9) 0.0038(9) -0.0033(9)
C8 0.0432(12) 0.0327(11) 0.0283(10) 0.0004(9) 0.0041(9) 0.0005(8)
C9 0.0411(13) 0.0308(11) 0.0338(10) -0.0014(10) 0.0016(9) -0.0053(9)
C10 0.0530(14) 0.0256(11) 0.0394(12) -0.0011(10) 0.0031(10) -0.0001(9)
C11 0.0505(13) 0.0321(11) 0.0291(10) 0.0057(10) 0.0025(9) 0.0035(8)
C12 0.0379(12) 0.0305(10) 0.0297(10) 0.0046(9) 0.0047(9) -0.0031(8)
C13 0.0419(12) 0.0344(11) 0.0238(9) 0.0045(9) 0.0004(8) 0.0012(8)
C14 0.0559(14) 0.0391(13) 0.0248(10) -0.0011(11) 0.0008(10) -0.0005(9)
C15 0.0441(12) 0.0346(11) 0.0253(10) -0.0012(10) 0.0028(9) -0.0020(9)
C16 0.0550(14) 0.0403(12) 0.0338(11) -0.0027(11) 0.0091(10) 0.0045(10)

loop_
_atom_type_symbol
_atom_type_description
_atom_type_scat_dispersion_real
_atom_type_scat_dispersion_imag
_atom_type_scat_source
C C 0.0033 0.0000 'International Tables Vol C Tables 4.2.6.8 and 6.1.1.4'
H H 0.0000 0.0000 'International Tables Vol C Tables 4.2.6.8 and 6.1.1.4'
N N 0.0061 0.0000 'International Tables Vol C Tables 4.2.6.8 and 6.1.1.4'
O O 0.0106 0.0000 'International Tables Vol C Tables 4.2.6.8 and 6.1.1.4'

loop_
_geom_angle_atom_site_label_1
_geom_angle_atom_site_label_2
_geom_angle_atom_site_label_3
_geom_angle
C9 O1 H1O 114.1(19)
C8 O2 C16 116.29(16)
H5A O5 H5B 105(4)
C1 N1 C5 123.7(2)
C1 N1 H1N 119.1(16)
C5 N1 H1N 117.2(16)
C1 N2 H2A 117.2(16)
C1 N2 H2B 118.0(18)
H2A N2 H2B 123(2)
N2 C1 N1 118.2(2)
N2 C1 C2 124.1(2)
N1 C1 C2 117.8(2)
C3 C2 C1 119.0(2)
C3 C2 H2 120.5
C1 C2 H2 120.5
C2 C3 C4 121.2(2)
C2 C3 H3 119.4
C4 C3 H3 119.4
C5 C4 C3 120.1(2)
C5 C4 H4 120.0
C3 C4 H4 120.0
C4 C5 N1 118.3(2)
C4 C5 C6 125.4(2)
N1 C5 C6 116.3(2)
C5 C6 H6A 109.5
C5 C6 H6B 109.5
H6A C6 H6B 109.5
C5 C6 H6C 109.5
H6A C6 H6C 109.5
H6B C6 H6C 109.5
C5 C6 H6D 109.5
H6A C6 H6D 141.1
H6B C6 H6D 56.3
H6C C6 H6D 56.3
C5 C6 H6E 109.5
H6A C6 H6E 56.3
H6B C6 H6E 141.1
H6C C6 H6E 56.3
H6D C6 H6E 109.5
C5 C6 H6F 109.5
H6A C6 H6F 56.3
H6B C6 H6F 56.3
H6C C6 H6F 141.1
H6D C6 H6F 109.5
H6E C6 H6F 109.5
C8 C7 C12 121.08(19)
C8 C7 H7 119.5
C12 C7 H7 119.5
O2 C8 C7 124.40(19)
O2 C8 C9 115.24(18)
C7 C8 C9 120.35(19)
O1 C9 C10 123.83(19)
O1 C9 C8 117.13(19)
C10 C9 C8 119.04(19)
C9 C10 C11 120.3(2)
C9 C10 H10 119.8
C11 C10 H10 119.8
C12 C11 C10 121.2(2)
C12 C11 H11 119.4
C10 C11 H11 119.4
C11 C12 C7 118.00(19)
C11 C12 C13 120.61(19)
C7 C12 C13 121.36(18)
C14 C13 C12 126.75(18)
C14 C13 H13 116.6
C12 C13 H13 116.6
C13 C14 C15 126.62(19)
C13 C14 H14 116.7
C15 C14 H14 116.7
O3 C15 O4 123.49(19)
O3 C15 C14 121.05(19)
O4 C15 C14 115.43(19)
O2 C16 H16A 109.5
O2 C16 H16B 109.5
H16A C16 H16B 109.5
O2 C16 H16C 109.5
H16A C16 H16C 109.5
H16B C16 H16C 109.5

loop_
_geom_bond_atom_site_label_1
_geom_bond_atom_site_label_2
_geom_bond_distance
O1 C9 1.360(2)
O1 H1O 0.87(3)
O2 C8 1.375(3)
O2 C16 1.421(2)
O3 C15 1.250(3)
O4 C15 1.258(3)
O5 H5A 0.819(10)
O5 H5B 0.824(10)
N1 C1 1.349(3)
N1 C5 1.361(3)
N1 H1N 0.86(2)
N2 C1 1.330(3)
N2 H2A 0.85(2)
N2 H2B 0.86(3)
C1 C2 1.410(3)
C2 C3 1.352(4)
C2 H2 0.9300
C3 C4 1.386(4)
C3 H3 0.9300
C4 C5 1.353(4)
C4 H4 0.9300
C5 C6 1.491(4)
C6 H6A 0.9600
C6 H6B 0.9600
C6 H6C 0.9600
C6 H6D 0.9600
C6 H6E 0.9600
C6 H6F 0.9600
C7 C8 1.376(3)
C7 C12 1.401(3)
C7 H7 0.9300
C8 C9 1.396(3)
C9 C10 1.380(3)
C10 C11 1.392(3)
C10 H10 0.9300
C11 C12 1.383(3)
C11 H11 0.9300
C12 C13 1.465(3)
C13 C14 1.324(3)
C13 H13 0.9300
C14 C15 1.493(3)
C14 H14 0.9300
C16 H16A 0.9600
C16 H16B 0.9600
C16 H16C 0.9600

loop_
_geom_hbond_atom_site_label_D
_geom_hbond_atom_site_label_H
_geom_hbond_atom_site_label_A
_geom_hbond_site_symmetry_A
_geom_hbond_distance_DH
_geom_hbond_distance_HA
_geom_hbond_distance_DA
_geom_hbond_angle_DHA
_geom_hbond_publ_flag
N1 H1N O4 . 0.86(2) 1.89(3) 2.746(2) 175 yes
N2 H2A O5 . 0.85(2) 1.99(2) 2.815(3) 166 yes
N2 H2B O3 . 0.86(2) 2.08(3) 2.934(4) 173 yes
O1 H1O O3 4_565 0.87(3) 1.73(3) 2.596(3) 172 yes
O5 H5A O1 3_444 0.820(10) 2.130(10) 2.938(5) 171 yes
O5 H5B O4 4_454 0.820(10) 1.970(10) 2.785(2) 171 yes
C6 H6A O5 4_555 0.96 2.54 3.302(3) 136 yes
C13 H13 O1 4_464 0.93 2.52 3.332(2) 147 yes

loop_
_geom_torsion_atom_site_label_1
_geom_torsion_atom_site_label_2
_geom_torsion_atom_site_label_3
_geom_torsion_atom_site_label_4
_geom_torsion
C5 N1 C1 N2 177.9(2)
C5 N1 C1 C2 -1.3(3)
N2 C1 C2 C3 -179.2(2)
N1 C1 C2 C3 0.0(3)
C1 C2 C3 C4 0.8(4)
C2 C3 C4 C5 -0.3(4)
C3 C4 C5 N1 -1.0(4)
C3 C4 C5 C6 177.5(3)
C1 N1 C5 C4 1.8(4)
C1 N1 C5 C6 -176.8(2)
C16 O2 C8 C7 0.1(3)
C16 O2 C8 C9 -179.1(2)
C12 C7 C8 O2 -178.9(2)
C12 C7 C8 C9 0.2(3)
O2 C8 C9 O1 -1.3(3)
C7 C8 C9 O1 179.5(2)
O2 C8 C9 C10 178.8(2)
C7 C8 C9 C10 -0.3(3)
O1 C9 C10 C11 -179.4(2)
C8 C9 C10 C11 0.5(3)
C9 C10 C11 C12 -0.5(3)
C10 C11 C12 C7 0.4(3)
C10 C11 C12 C13 -177.7(2)
C8 C7 C12 C11 -0.2(3)
C8 C7 C12 C13 177.8(2)
C11 C12 C13 C14 159.9(2)
C7 C12 C13 C14 -18.2(3)
C12 C13 C14 C15 -173.4(2)
C13 C14 C15 O3 -12.9(4)
C13 C14 C15 O4 165.1(2)
